data_4347900
loop_
_publ_author_name
'Pachfule, Pradip'
'Garai, Bikash'
'Banerjee, Rahul'

_publ_contact_author
;

Dr. Rahul Banerjee

Scientist
Physical/Materials Chemistry Division  
National Chemical Laboratory
Dr. Homi Bhaba Road
Pune 411008, India


;
_publ_section_title
;
 Functionalization and Isoreticulation in a Series of Metal-Organic
 Frameworks Derived from Pyridinecarboxylates.
;
_journal_issue 15
_journal_name_full 'Inorganic chemistry'
_journal_page_first 7200
_journal_page_last 7205
_journal_paper_doi 10.1021/acs.inorgchem.6b00758
_journal_volume 55
_journal_year 2016
_chemical_formula_moiety 'C24 H10 F4 Mn2 N4 O8, C3 N O'
_chemical_formula_sum 'C27 H10 F4 Mn2 N5 O9'
_chemical_formula_weight 734.28
_space_group_IT_number 4
_space_group_name_Hall 'P 2yb'
_space_group_name_H-M_alt 'P 1 21 1'
_symmetry_cell_setting monoclinic
_symmetry_space_group_name_H-M 'P 1 21 1'
_atom_sites_solution_hydrogens geom
_atom_sites_solution_primary direct
_atom_sites_solution_secondary difmap
_audit_creation_method SHELXL-97
_cell_angle_alpha 90.00
_cell_angle_beta 101.318(4)
_cell_angle_gamma 90.00
_cell_formula_units_Z 2
_cell_length_a 10.069(3)
_cell_length_b 12.946(3)
_cell_length_c 11.319(3)
_cell_measurement_reflns_used 4150
_cell_measurement_temperature 200(2)
_cell_measurement_theta_max 27.77
_cell_measurement_theta_min 2.42
_cell_volume 1446.8(7)
_computing_cell_refinement 'Bruker SMART'
_computing_data_collection 'Bruker SMART'
_computing_data_reduction 'Bruker SAINT'
_computing_molecular_graphics 'Bruker SHELXTL'
_computing_publication_material 'Bruker SHELXTL'
_computing_structure_refinement 'Bruker SHELXTL'
_computing_structure_solution 'Bruker SHELXTL'
_diffrn_ambient_temperature 200(2)
_diffrn_measured_fraction_theta_full 0.952
_diffrn_measured_fraction_theta_max 0.952
_diffrn_measurement_device_type 'CCD area detector'
_diffrn_measurement_method 'phi and omega scans'
_diffrn_radiation_monochromator graphite
_diffrn_radiation_source 'fine-focus sealed tube'
_diffrn_radiation_type MoK\a
_diffrn_radiation_wavelength 0.71073
_diffrn_reflns_av_R_equivalents 0.1026
_diffrn_reflns_av_sigmaI/netI 0.0970
_diffrn_reflns_limit_h_max 13
_diffrn_reflns_limit_h_min -13
_diffrn_reflns_limit_k_max 16
_diffrn_reflns_limit_k_min -16
_diffrn_reflns_limit_l_max 14
_diffrn_reflns_limit_l_min -15
_diffrn_reflns_number 15592
_diffrn_reflns_theta_full 28.17
_diffrn_reflns_theta_max 28.17
_diffrn_reflns_theta_min 1.83
_exptl_absorpt_coefficient_mu 0.961
_exptl_absorpt_correction_T_max 0.8787
_exptl_absorpt_correction_T_min 0.7076
_exptl_absorpt_correction_type multi-scan
_exptl_absorpt_process_details 'Blessing, Acta Cryst. (1995) A51 33-58'
_exptl_crystal_colour Colorless
_exptl_crystal_density_diffrn 1.686
_exptl_crystal_density_method 'not measured'
_exptl_crystal_description Plate
_exptl_crystal_F_000 730
_exptl_crystal_size_max 0.19
_exptl_crystal_size_mid 0.17
_exptl_crystal_size_min 0.11
_refine_diff_density_max 1.663
_refine_diff_density_min -0.840
_refine_diff_density_rms 0.166
_refine_ls_abs_structure_details 'Flack H D (1983), Acta Cryst. A39, 876-881'
_refine_ls_abs_structure_Flack 0.48(5)
_refine_ls_extinction_method none
_refine_ls_goodness_of_fit_ref 1.045
_refine_ls_hydrogen_treatment constr
_refine_ls_matrix_type full
_refine_ls_number_parameters 373
_refine_ls_number_reflns 6501
_refine_ls_number_restraints 1
_refine_ls_restrained_S_all 1.045
_refine_ls_R_factor_all 0.1030
_refine_ls_R_factor_gt 0.0754
_refine_ls_shift/su_max 0.066
_refine_ls_shift/su_mean 0.004
_refine_ls_structure_factor_coef Fsqd
_refine_ls_weighting_details 'calc w=1/[\s^2^(Fo^2^)+(0.1304P)^2^+0.0000P] where P=(Fo^2^+2Fc^2^)/3'
_refine_ls_weighting_scheme calc
_refine_ls_wR_factor_gt 0.2107
_refine_ls_wR_factor_ref 0.2294
_reflns_number_gt 4222
_reflns_number_total 6501
_reflns_threshold_expression >2sigma(I)
_cod_data_source_file ic6b00758_si_002.cif
_cod_data_source_block Mn-FINA-1
_cod_depositor_comments
;
The following automatic conversions were performed:

data item '_symmetry_cell_setting' value 'Monoclinic' was changed to
'monoclinic' in accordance with the
/home/saulius/struct/COD-crude-data/automatic-downloads/DataCite-retrospective/ACS/depositions/lib/dictionaries/cif_core.dic
dictionary named 'cif_core.dic' version 2.4.2 last updated on
2011-04-26.

Automatic conversion script
Id: cif_fix_values 6909 2019-04-08 15:41:33Z antanas 
;
_cod_original_sg_symbol_H-M 'P 21'
_cod_database_code 4347900

loop_
_symmetry_equiv_pos_as_xyz
'x, y, z'
'-x, y+1/2, -z'

loop_
_atom_site_label
_atom_site_type_symbol
_atom_site_fract_x
_atom_site_fract_y
_atom_site_fract_z
_atom_site_U_iso_or_equiv
_atom_site_adp_type
_atom_site_occupancy
_atom_site_symmetry_multiplicity
_atom_site_calc_flag
_atom_site_refinement_flags
C1 C 1.0965(6) 0.2525(6) 0.0257(6) 0.0170(15) Uani 1 1 d .
C2 C 0.6583(6) -0.0367(6) 0.3947(6) 0.0145(15) Uani 1 1 d .
C3 C 1.0938(6) 0.1661(6) 0.1108(6) 0.0172(15) Uiso 1 1 d .
C4 C 0.7216(6) 0.3617(6) -0.0975(6) 0.0334(17) Uani 1 1 d .
H4 H 0.8017 0.3758 -0.1237 0.040 Uiso 1 1 calc R
C5 C 0.7575(6) -0.1961(6) 0.5187(5) 0.0244(14) Uani 1 1 d .
C6 C 0.8438(7) 0.1854(6) 0.4842(6) 0.0287(16) Uani 1 1 d .
H6 H 0.8441 0.1190 0.5157 0.034 Uiso 1 1 calc R
C7 C 0.8345(6) 0.2702(6) 0.5617(6) 0.0271(15) Uani 1 1 d .
C8 C 1.0970(6) 0.2411(6) -0.0981(6) 0.0255(14) Uiso 1 1 d .
C9 C 0.7189(6) 0.2807(6) -0.0214(6) 0.0317(16) Uani 1 1 d .
H9 H 0.7980 0.2431 0.0040 0.038 Uiso 1 1 calc R
C10 C 0.5007(7) 0.3999(6) -0.0985(6) 0.0311(16) Uani 1 1 d .
H10 H 0.4253 0.4417 -0.1235 0.037 Uiso 1 1 calc R
C11 C 1.0905(7) 0.3566(6) 0.0622(6) 0.0262(15) Uani 1 1 d .
C12 C 0.4922(6) 0.3173(7) -0.0237(7) 0.0367(19) Uani 1 1 d .
C13 C 0.8972(6) -0.1743(5) 0.1725(6) 0.0252(15) Uani 1 1 d .
H13 H 0.8958 -0.1853 0.2534 0.030 Uiso 1 1 calc R
C14 C 0.6550(6) -0.1284(6) 0.4842(6) 0.0171(15) Uiso 1 1 d .
C15 C 0.8524(7) 0.3790(5) 0.4027(6) 0.0284(16) Uani 1 1 d .
C16 C 0.6000(6) 0.1625(6) 0.1029(6) 0.0172(16) Uani 1 1 d .
C17 C 1.1627(6) -0.0378(5) 0.3979(5) 0.0114(14) Uani 1 1 d .
C18 C 0.9045(6) -0.0636(6) 0.0140(6) 0.0223(14) Uani 1 1 d .
H18 H 0.9084 0.0037 -0.0140 0.027 Uiso 1 1 calc R
C19 C 0.8394(6) 0.3665(6) 0.5199(6) 0.0159(15) Uani 1 1 d .
C20 C 0.8566(7) 0.2949(6) 0.3294(6) 0.0305(16) Uani 1 1 d .
H20 H 0.8627 0.3060 0.2495 0.037 Uiso 1 1 calc R
C21 C 0.6046(6) 0.2520(6) 0.0195(6) 0.0142(14) Uani 1 1 d .
C22 C 0.7470(6) -0.2747(6) 0.5978(6) 0.0271(15) Uani 1 1 d .
H22 H 0.8212 -0.3180 0.6207 0.033 Uiso 1 1 calc R
C23 C 0.5326(7) -0.2245(6) 0.6120(6) 0.0368(19) Uani 1 1 d .
H23 H 0.4554 -0.2346 0.6441 0.044 Uiso 1 1 calc R
C24 C 0.5372(7) -0.1407(5) 0.5335(6) 0.0309(17) Uani 1 1 d .
H24 H 0.4651 -0.0949 0.5146 0.037 Uiso 1 1 calc R
C25 C 0.396(4) 0.529(3) 0.183(4) 0.327(18) Uiso 1 1 d .
C26 C 0.6109(17) 0.5520(15) 0.1956(16) 0.145(6) Uiso 1 1 d .
C27 C 0.5003(18) 0.6558(16) 0.3311(16) 0.156(6) Uiso 1 1 d .
F1 F 0.3748(5) 0.3034(5) 0.0124(4) 0.0626(13) Uiso 1 1 d .
F2 F 1.0965(9) 0.1483(8) -0.1429(8) 0.054(2) Uiso 0.50 1 d P
F3 F 1.0896(7) 0.3765(7) 0.1762(7) 0.0381(19) Uiso 0.50 1 d P
F4 F 0.8661(9) 0.4724(7) 0.3568(7) 0.045(2) Uiso 0.50 1 d P
F5 F 0.8274(8) 0.2486(7) 0.6727(7) 0.044(2) Uiso 0.50 1 d P
F6 F 0.8714(4) -0.1909(4) 0.4760(4) 0.0611(16) Uani 1 1 d .
Mn1 Mn 0.87511(10) 0.05900(9) 0.25182(10) 0.0114(2) Uani 1 1 d .
Mn2 Mn 0.62336(10) 0.56478(9) -0.24836(10) 0.0128(3) Uani 1 1 d .
N1 N 0.8936(6) -0.0795(5) 0.1317(5) 0.0213(14) Uani 1 1 d .
N2 N 0.8521(5) 0.1957(5) 0.3694(5) 0.0148(13) Uani 1 1 d .
N3 N 0.6160(5) 0.4209(5) -0.1356(5) 0.0219(14) Uani 1 1 d .
N4 N 0.6408(5) -0.2923(5) 0.6425(5) 0.0206(14) Uiso 1 1 d .
N5 N 0.5007(13) 0.5686(10) 0.2428(11) 0.111(4) Uiso 1 1 d .
O1 O 1.1883(4) 0.1069(4) 0.1280(4) 0.0201(12) Uani 1 1 d .
O2 O 0.5566(4) 0.0241(4) 0.3777(4) 0.0203(12) Uani 1 1 d .
O3 O 0.9874(4) 0.1613(5) 0.1503(4) 0.0199(12) Uani 1 1 d .
O4 O 1.2702(5) -0.0247(5) 0.3583(5) 0.0295(13) Uani 1 1 d .
O5 O 1.0570(5) 0.0188(4) 0.3774(4) 0.0245(13) Uani 1 1 d .
O6 O 0.6990(4) 0.1075(4) 0.1176(4) 0.0215(12) Uani 1 1 d .
O7 O 0.7595(5) -0.0320(5) 0.3435(4) 0.0267(13) Uani 1 1 d .
O8 O 0.4952(4) 0.1553(5) 0.1431(4) 0.0258(13) Uani 1 1 d .
O9 O 0.281(2) 0.555(2) 0.246(2) 0.348(13) Uiso 1 1 d .

loop_
_atom_site_aniso_label
_atom_site_aniso_U_11
_atom_site_aniso_U_22
_atom_site_aniso_U_33
_atom_site_aniso_U_23
_atom_site_aniso_U_13
_atom_site_aniso_U_12
C1 0.020(3) 0.015(3) 0.016(3) 0.004(3) 0.002(2) -0.005(2)
C2 0.015(3) 0.011(3) 0.015(3) -0.003(2) -0.005(2) -0.002(2)
C4 0.021(3) 0.040(4) 0.038(4) 0.017(4) 0.005(3) -0.006(3)
C5 0.023(3) 0.027(4) 0.022(3) 0.006(3) 0.001(3) 0.005(3)
C6 0.051(4) 0.007(3) 0.031(4) -0.008(3) 0.014(3) -0.004(3)
C7 0.037(4) 0.027(4) 0.018(3) -0.009(3) 0.006(3) -0.005(3)
C9 0.023(3) 0.027(4) 0.043(4) 0.008(3) 0.001(3) -0.001(3)
C10 0.033(4) 0.024(4) 0.036(4) 0.014(3) 0.006(3) 0.010(3)
C11 0.040(4) 0.018(3) 0.022(4) -0.003(3) 0.009(3) -0.005(3)
C12 0.018(3) 0.044(5) 0.054(5) 0.025(4) 0.021(3) 0.001(3)
C13 0.045(4) 0.017(3) 0.015(3) -0.001(3) 0.009(3) 0.005(3)
C15 0.053(4) 0.012(3) 0.022(3) 0.000(3) 0.013(3) 0.002(3)
C16 0.018(3) 0.018(4) 0.014(3) 0.005(3) 0.001(3) -0.002(3)
C17 0.018(3) 0.011(3) 0.004(3) 0.000(2) 0.000(2) -0.005(2)
C18 0.026(3) 0.018(3) 0.023(3) 0.002(3) 0.005(3) 0.002(3)
C19 0.009(3) 0.016(4) 0.023(4) -0.009(3) 0.004(2) -0.002(2)
C20 0.052(4) 0.019(3) 0.021(4) -0.003(3) 0.006(3) 0.006(3)
C21 0.013(3) 0.013(3) 0.016(3) 0.007(2) 0.000(2) 0.003(2)
C22 0.017(3) 0.028(4) 0.037(4) 0.009(3) 0.008(3) -0.003(3)
C23 0.032(4) 0.038(4) 0.048(5) 0.030(4) 0.026(3) 0.022(3)
C24 0.035(4) 0.021(3) 0.042(4) 0.023(3) 0.021(3) 0.013(3)
F6 0.0167(17) 0.075(3) 0.097(4) 0.073(3) 0.024(2) 0.0190(19)
Mn1 0.0145(4) 0.0077(5) 0.0126(4) 0.0011(3) 0.0040(3) 0.0008(3)
Mn2 0.0147(4) 0.0103(5) 0.0141(4) 0.0006(3) 0.0049(3) -0.0021(3)
N1 0.034(3) 0.012(3) 0.017(3) -0.009(2) 0.002(2) 0.008(2)
N2 0.015(2) 0.016(3) 0.015(3) 0.004(2) 0.006(2) -0.006(2)
N3 0.021(3) 0.011(3) 0.035(3) 0.011(2) 0.006(2) -0.001(2)
O1 0.015(2) 0.023(3) 0.022(3) 0.005(2) 0.006(2) 0.003(2)
O2 0.021(2) 0.014(3) 0.022(3) 0.008(2) -0.005(2) 0.006(2)
O3 0.018(2) 0.023(3) 0.021(2) 0.015(2) 0.0087(19) 0.002(2)
O4 0.027(3) 0.015(3) 0.049(3) 0.004(3) 0.013(2) -0.001(2)
O5 0.022(2) 0.023(3) 0.027(3) 0.012(2) -0.001(2) 0.008(2)
O6 0.019(2) 0.022(3) 0.022(3) 0.002(2) 0.002(2) -0.003(2)
O7 0.033(3) 0.015(3) 0.037(3) 0.006(2) 0.018(2) 0.001(2)
O8 0.022(2) 0.038(4) 0.020(3) 0.020(2) 0.011(2) -0.001(2)

loop_
_atom_type_symbol
_atom_type_description
_atom_type_scat_dispersion_real
_atom_type_scat_dispersion_imag
_atom_type_scat_source
C C 0.0033 0.0016 'International Tables Vol C Tables 4.2.6.8 and 6.1.1.4'
F F 0.0171 0.0103 'International Tables Vol C Tables 4.2.6.8 and 6.1.1.4'
Mn Mn 0.3368 0.7283 'International Tables Vol C Tables 4.2.6.8 and 6.1.1.4'
N N 0.0061 0.0033 'International Tables Vol C Tables 4.2.6.8 and 6.1.1.4'
O O 0.0106 0.0060 'International Tables Vol C Tables 4.2.6.8 and 6.1.1.4'
H H 0.0000 0.0000 'International Tables Vol C Tables 4.2.6.8 and 6.1.1.4'

loop_
_geom_angle_atom_site_label_1
_geom_angle_atom_site_label_2
_geom_angle_atom_site_label_3
_geom_angle
_geom_angle_site_symmetry_1
_geom_angle_site_symmetry_3
C8 C1 C11 113.6(6) . .
C8 C1 C3 124.9(6) . .
C11 C1 C3 121.5(6) . .
O7 C2 O2 126.4(7) . .
O7 C2 C14 117.0(6) . .
O2 C2 C14 116.6(5) . .
O1 C3 O3 128.2(7) . .
O1 C3 C1 118.0(6) . .
O3 C3 C1 113.6(6) . .
N3 C4 C9 122.8(6) . .
N3 C4 H4 118.6 . .
C9 C4 H4 118.6 . .
F6 C5 C14 121.7(6) . .
F6 C5 C22 117.2(5) . .
C14 C5 C22 121.1(6) . .
N2 C6 C7 123.6(6) . .
N2 C6 H6 118.2 . .
C7 C6 H6 118.2 . .
F5 C7 C19 123.7(7) . .
F5 C7 C6 116.9(6) . .
C19 C7 C6 119.4(6) . .
F2 C8 C13 119.2(7) . 2_755
F2 C8 C1 118.9(7) . .
C13 C8 C1 121.9(6) 2_755 .
C4 C9 C21 123.0(6) . .
C4 C9 H9 118.5 . .
C21 C9 H9 118.5 . .
N3 C10 C12 120.9(6) . .
N3 C10 H10 119.6 . .
C12 C10 H10 119.6 . .
F3 C11 C18 118.9(7) . 2_755
F3 C11 C1 118.8(7) . .
C18 C11 C1 122.1(6) 2_755 .
F1 C12 C10 117.3(6) . .
F1 C12 C21 120.5(6) . .
C10 C12 C21 122.2(5) . .
N1 C13 C8 121.8(6) . 2_745
N1 C13 H13 119.1 . .
C8 C13 H13 119.1 2_745 .
C5 C14 C24 117.7(7) . .
C5 C14 C2 124.5(6) . .
C24 C14 C2 117.8(6) . .
F4 C15 C19 121.5(7) . .
F4 C15 C20 117.7(6) . .
C19 C15 C20 120.7(6) . .
O6 C16 O8 130.4(7) . .
O6 C16 C21 114.5(6) . .
O8 C16 C21 115.2(6) . .
O4 C17 O5 127.0(6) . .
O4 C17 C19 115.7(6) . 2_746
O5 C17 C19 117.3(5) . 2_746
C11 C18 N1 121.5(6) 2_745 .
C11 C18 H18 119.2 2_745 .
N1 C18 H18 119.2 . .
C7 C19 C15 118.1(7) . .
C7 C19 C17 121.7(6) . 2_756
C15 C19 C17 120.1(6) . 2_756
N2 C20 C15 122.5(6) . .
N2 C20 H20 118.7 . .
C15 C20 H20 118.7 . .
C9 C21 C12 112.8(6) . .
C9 C21 C16 123.5(6) . .
C12 C21 C16 123.7(6) . .
N4 C22 C5 124.2(6) . .
N4 C22 H22 117.9 . .
C5 C22 H22 117.9 . .
N4 C23 C24 121.5(5) . .
N4 C23 H23 119.3 . .
C24 C23 H23 119.3 . .
C23 C24 C14 118.0(6) . .
C23 C24 H24 121.0 . .
C14 C24 H24 121.0 . .
N5 C25 O9 107(3) . .
O7 Mn1 O5 91.19(19) . .
O7 Mn1 O6 93.0(2) . .
O5 Mn1 O6 175.8(2) . .
O7 Mn1 O3 176.6(2) . .
O5 Mn1 O3 91.87(18) . .
O6 Mn1 O3 83.92(17) . .
O7 Mn1 N2 91.00(19) . .
O5 Mn1 N2 88.41(19) . .
O6 Mn1 N2 91.2(2) . .
O3 Mn1 N2 87.6(2) . .
O7 Mn1 N1 88.4(2) . .
O5 Mn1 N1 92.6(2) . .
O6 Mn1 N1 87.79(19) . .
O3 Mn1 N1 92.9(2) . .
N2 Mn1 N1 178.8(2) . .
O4 Mn2 O2 85.59(19) 2_755 2_655
O4 Mn2 O1 91.46(19) 2_755 2_755
O2 Mn2 O1 176.20(18) 2_655 2_755
O4 Mn2 O8 177.0(2) 2_755 2_655
O2 Mn2 O8 91.41(18) 2_655 2_655
O1 Mn2 O8 91.52(17) 2_755 2_655
O4 Mn2 N4 91.4(2) 2_755 1_564
O2 Mn2 N4 88.49(19) 2_655 1_564
O1 Mn2 N4 89.2(2) 2_755 1_564
O8 Mn2 N4 88.2(2) 2_655 1_564
O4 Mn2 N3 87.6(2) 2_755 .
O2 Mn2 N3 93.7(2) 2_655 .
O1 Mn2 N3 88.5(2) 2_755 .
O8 Mn2 N3 93.0(2) 2_655 .
N4 Mn2 N3 177.4(2) 1_564 .
C13 N1 C18 118.8(6) . .
C13 N1 Mn1 121.8(4) . .
C18 N1 Mn1 119.4(5) . .
C6 N2 C20 115.6(6) . .
C6 N2 Mn1 122.3(4) . .
C20 N2 Mn1 121.9(4) . .
C4 N3 C10 118.4(6) . .
C4 N3 Mn2 123.4(4) . .
C10 N3 Mn2 118.0(4) . .
C22 N4 C23 117.5(6) . .
C22 N4 Mn2 121.4(5) . 1_546
C23 N4 Mn2 120.9(4) . 1_546
C25 N5 C26 113(2) . .
C25 N5 C27 124(2) . .
C26 N5 C27 119.7(14) . .
C3 O1 Mn2 145.3(5) . 2_745
C2 O2 Mn2 142.6(5) . 2_645
C3 O3 Mn1 141.7(5) . .
C17 O4 Mn2 147.5(5) . 2_745
C17 O5 Mn1 146.2(5) . .
C16 O6 Mn1 142.9(5) . .
C2 O7 Mn1 146.8(5) . .
C16 O8 Mn2 147.3(5) . 2_645

loop_
_geom_bond_atom_site_label_1
_geom_bond_atom_site_label_2
_geom_bond_distance
_geom_bond_site_symmetry_2
C1 C8 1.409(9) .
C1 C11 1.414(10) .
C1 C3 1.480(10) .
C2 O7 1.268(7) .
C2 O2 1.276(8) .
C2 C14 1.565(9) .
C3 O1 1.208(8) .
C3 O3 1.240(7) .
C4 N3 1.313(9) .
C4 C9 1.361(9) .
C4 H4 0.9300 .
C5 F6 1.331(7) .
C5 C14 1.352(9) .
C5 C22 1.373(8) .
C6 N2 1.325(8) .
C6 C7 1.420(8) .
C6 H6 0.9300 .
C7 F5 1.303(10) .
C7 C19 1.338(10) .
C8 F2 1.303(11) .
C8 C13 1.390(8) 2_755
C9 C21 1.374(9) .
C9 H9 0.9300 .
C10 N3 1.337(8) .
C10 C12 1.377(9) .
C10 H10 0.9300 .
C11 F3 1.317(9) .
C11 C18 1.354(8) 2_755
C12 F1 1.336(7) .
C12 C21 1.420(9) .
C13 N1 1.309(9) .
C13 C8 1.390(8) 2_745
C13 H13 0.9300 .
C14 C24 1.415(8) .
C15 F4 1.334(10) .
C15 C19 1.368(9) .
C15 C20 1.375(9) .
C16 O6 1.210(8) .
C16 O8 1.232(7) .
C16 C21 1.501(9) .
C17 O4 1.262(7) .
C17 O5 1.276(8) .
C17 C19 1.552(9) 2_746
C18 C11 1.354(8) 2_745
C18 N1 1.373(8) .
C18 H18 0.9300 .
C19 C17 1.552(9) 2_756
C20 N2 1.365(9) .
C20 H20 0.9300 .
C22 N4 1.290(8) .
C22 H22 0.9300 .
C23 N4 1.389(8) .
C23 C24 1.408(8) .
C23 H23 0.9300 .
C24 H24 0.9300 .
C25 N5 1.25(4) .
C25 O9 1.53(4) .
C26 N5 1.340(18) .
C27 N5 1.508(19) .
Mn1 O7 2.072(5) .
Mn1 O5 2.150(5) .
Mn1 O6 2.189(5) .
Mn1 O3 2.206(5) .
Mn1 N2 2.253(6) .
Mn1 N1 2.281(6) .
Mn2 O4 2.136(5) 2_755
Mn2 O2 2.159(4) 2_655
Mn2 O1 2.176(5) 2_755
Mn2 O8 2.185(5) 2_655
Mn2 N4 2.251(7) 1_564
Mn2 N3 2.268(6) .
N4 Mn2 2.251(7) 1_546
O1 Mn2 2.176(5) 2_745
O2 Mn2 2.159(4) 2_645
O4 Mn2 2.136(5) 2_745
O8 Mn2 2.185(5) 2_645

loop_
_geom_torsion_atom_site_label_1
_geom_torsion_atom_site_label_2
_geom_torsion_atom_site_label_3
_geom_torsion_atom_site_label_4
_geom_torsion
_geom_torsion_site_symmetry_1
_geom_torsion_site_symmetry_4
C8 C1 C3 O1 62.7(10) . .
C11 C1 C3 O1 -121.2(8) . .
C8 C1 C3 O3 -113.1(7) . .
C11 C1 C3 O3 62.9(9) . .
N2 C6 C7 F5 -179.8(7) . .
N2 C6 C7 C19 -2.7(10) . .
C11 C1 C8 F2 -177.1(7) . .
C3 C1 C8 F2 -0.8(10) . .
C11 C1 C8 C13 5.2(9) . 2_755
C3 C1 C8 C13 -178.5(6) . 2_755
N3 C4 C9 C21 1.9(11) . .
C8 C1 C11 F3 -179.9(6) . .
C3 C1 C11 F3 3.6(10) . .
C8 C1 C11 C18 -4.9(10) . 2_755
C3 C1 C11 C18 178.7(6) . 2_755
N3 C10 C12 F1 178.0(6) . .
N3 C10 C12 C21 1.3(11) . .
F6 C5 C14 C24 179.4(6) . .
C22 C5 C14 C24 0.6(10) . .
F6 C5 C14 C2 -1.2(11) . .
C22 C5 C14 C2 180.0(6) . .
O7 C2 C14 C5 6.4(10) . .
O2 C2 C14 C5 -175.6(7) . .
O7 C2 C14 C24 -174.2(6) . .
O2 C2 C14 C24 3.8(9) . .
F5 C7 C19 C15 177.3(7) . .
C6 C7 C19 C15 0.5(10) . .
F5 C7 C19 C17 0.1(11) . 2_756
C6 C7 C19 C17 -176.7(6) . 2_756
F4 C15 C19 C7 -175.9(7) . .
C20 C15 C19 C7 1.7(10) . .
F4 C15 C19 C17 1.3(11) . 2_756
C20 C15 C19 C17 178.9(6) . 2_756
F4 C15 C20 N2 175.8(7) . .
C19 C15 C20 N2 -1.9(11) . .
C4 C9 C21 C12 -1.5(10) . .
C4 C9 C21 C16 179.7(7) . .
F1 C12 C21 C9 -176.6(7) . .
C10 C12 C21 C9 0.0(11) . .
F1 C12 C21 C16 2.2(11) . .
C10 C12 C21 C16 178.8(7) . .
O6 C16 C21 C9 -10.6(10) . .
O8 C16 C21 C9 171.1(7) . .
O6 C16 C21 C12 170.7(7) . .
O8 C16 C21 C12 -7.6(11) . .
F6 C5 C22 N4 -176.9(6) . .
C14 C5 C22 N4 1.9(11) . .
N4 C23 C24 C14 1.2(11) . .
C5 C14 C24 C23 -2.0(10) . .
C2 C14 C24 C23 178.6(6) . .
C8 C13 N1 C18 -4.1(10) 2_745 .
C8 C13 N1 Mn1 177.4(4) 2_745 .
C11 C18 N1 C13 4.5(10) 2_745 .
C11 C18 N1 Mn1 -177.0(5) 2_745 .
O7 Mn1 N1 C13 -32.7(6) . .
O5 Mn1 N1 C13 58.4(6) . .
O6 Mn1 N1 C13 -125.8(6) . .
O3 Mn1 N1 C13 150.4(5) . .
N2 Mn1 N1 C13 -91(13) . .
O7 Mn1 N1 C18 148.8(5) . .
O5 Mn1 N1 C18 -120.1(5) . .
O6 Mn1 N1 C18 55.7(5) . .
O3 Mn1 N1 C18 -28.1(5) . .
N2 Mn1 N1 C18 91(13) . .
C7 C6 N2 C20 2.5(10) . .
C7 C6 N2 Mn1 177.5(5) . .
C15 C20 N2 C6 -0.2(10) . .
C15 C20 N2 Mn1 -175.3(5) . .
O7 Mn1 N2 C6 33.2(5) . .
O5 Mn1 N2 C6 -58.0(5) . .
O6 Mn1 N2 C6 126.2(5) . .
O3 Mn1 N2 C6 -149.9(5) . .
N1 Mn1 N2 C6 91(13) . .
O7 Mn1 N2 C20 -152.0(5) . .
O5 Mn1 N2 C20 116.8(5) . .
O6 Mn1 N2 C20 -59.0(5) . .
O3 Mn1 N2 C20 24.9(5) . .
N1 Mn1 N2 C20 -94(13) . .
C9 C4 N3 C10 -0.5(11) . .
C9 C4 N3 Mn2 174.2(5) . .
C12 C10 N3 C4 -1.0(10) . .
C12 C10 N3 Mn2 -176.0(6) . .
O4 Mn2 N3 C4 47.0(6) 2_755 .
O2 Mn2 N3 C4 132.5(6) 2_655 .
O1 Mn2 N3 C4 -44.5(6) 2_755 .
O8 Mn2 N3 C4 -135.9(6) 2_655 .
N4 Mn2 N3 C4 -19(6) 1_564 .
O4 Mn2 N3 C10 -138.3(5) 2_755 .
O2 Mn2 N3 C10 -52.9(5) 2_655 .
O1 Mn2 N3 C10 130.2(5) 2_755 .
O8 Mn2 N3 C10 38.8(5) 2_655 .
N4 Mn2 N3 C10 156(6) 1_564 .
C5 C22 N4 C23 -2.8(11) . .
C5 C22 N4 Mn2 171.7(5) . 1_546
C24 C23 N4 C22 1.2(11) . .
C24 C23 N4 Mn2 -173.3(5) . 1_546
O9 C25 N5 C26 -179(2) . .
O9 C25 N5 C27 -20(4) . .
O3 C3 O1 Mn2 -85.0(11) . 2_745
C1 C3 O1 Mn2 99.8(9) . 2_745
O7 C2 O2 Mn2 72.1(10) . 2_645
C14 C2 O2 Mn2 -105.7(7) . 2_645
O1 C3 O3 Mn1 -7.0(13) . .
C1 C3 O3 Mn1 168.3(5) . .
O7 Mn1 O3 C3 -163(4) . .
O5 Mn1 O3 C3 42.2(8) . .
O6 Mn1 O3 C3 -138.0(7) . .
N2 Mn1 O3 C3 130.5(7) . .
N1 Mn1 O3 C3 -50.5(7) . .
O5 C17 O4 Mn2 -2.2(14) . 2_745
C19 C17 O4 Mn2 177.7(6) 2_746 2_745
O4 C17 O5 Mn1 78.4(11) . .
C19 C17 O5 Mn1 -101.5(8) 2_746 .
O7 Mn1 O5 C17 100.0(8) . .
O6 Mn1 O5 C17 -84(4) . .
O3 Mn1 O5 C17 -81.5(8) . .
N2 Mn1 O5 C17 -169.1(8) . .
N1 Mn1 O5 C17 11.5(8) . .
O8 C16 O6 Mn1 -69.8(12) . .
C21 C16 O6 Mn1 112.2(7) . .
O7 Mn1 O6 C16 73.8(8) . .
O5 Mn1 O6 C16 -103(3) . .
O3 Mn1 O6 C16 -104.8(8) . .
N2 Mn1 O6 C16 -17.3(8) . .
N1 Mn1 O6 C16 162.0(8) . .
O2 C2 O7 Mn1 21.3(13) . .
C14 C2 O7 Mn1 -160.9(6) . .
O5 Mn1 O7 C2 126.5(8) . .
O6 Mn1 O7 C2 -53.2(8) . .
O3 Mn1 O7 C2 -28(5) . .
N2 Mn1 O7 C2 38.1(8) . .
N1 Mn1 O7 C2 -140.9(8) . .
O6 C16 O8 Mn2 -4.1(15) . 2_645
C21 C16 O8 Mn2 173.9(6) . 2_645
